data_2222882
loop_
_publ_author_name
'Wang, YingChun'

_publ_section_title (<i>R</i>,<i>R</i>)-<i>N</i>,<i>N</i>'-Bis(ferrocenylmethyl)cyclohexane-1,2-diamine
_journal_coeditor_code SU2124
_journal_issue 8
_journal_name_full 'Acta Crystallographica Section E'
_journal_page_first m874
_journal_paper_doi 10.1107/S1600536809025057
_journal_volume 65
_journal_year 2009
_chemical_formula_iupac '[Fe2 (C5 H5)2 (C18 H24 N2)]'
_chemical_formula_moiety 'C28 H34 Fe2 N2'
_chemical_formula_sum 'C28 H34 Fe2 N2'
_chemical_formula_weight 510.27
_chemical_name_systematic
;
(<i>R</i>,<i>R</i>)-<i>N</i>,<i>N</i>'-Bis(ferrocenylmethyl)cyclohexane-
1,2-diamine
;
_space_group_IT_number 4
_symmetry_cell_setting monoclinic
_symmetry_space_group_name_Hall 'P 2yb'
_symmetry_space_group_name_H-M 'P 1 21 1'
_atom_sites_solution_hydrogens geom
_atom_sites_solution_primary direct
_atom_sites_solution_secondary difmap
_audit_creation_method SHELXL-97
_cell_angle_alpha 90.00
_cell_angle_beta 90.989(10)
_cell_angle_gamma 90.00
_cell_formula_units_Z 2
_cell_length_a 5.9384(7)
_cell_length_b 10.5310(11)
_cell_length_c 19.173(3)
_cell_measurement_reflns_used 3140
_cell_measurement_temperature 293(2)
_cell_measurement_theta_max 27.4797
_cell_measurement_theta_min 3.1879
_cell_volume 1198.8(3)
_computing_cell_refinement 'CrystalClear (Rigaku, 2005)'
_computing_data_collection 'CrystalClear (Rigaku, 2005)'
_computing_data_reduction 'CrystalClear (Rigaku, 2005)'
_computing_molecular_graphics 'SHELXTL (Sheldrick, 2008)'
_computing_publication_material 'SHELXTL (Sheldrick, 2008)'
_computing_structure_refinement 'SHELXL97 (Sheldrick, 2008)'
_computing_structure_solution 'SHELXS97 (Sheldrick, 2008)'
_diffrn_ambient_temperature 293(2)
_diffrn_detector_area_resol_mean 13.6612
_diffrn_measured_fraction_theta_full 0.998
_diffrn_measured_fraction_theta_max 0.998
_diffrn_measurement_device_type 'Rigaku SCXmini'
_diffrn_measurement_method \w
_diffrn_radiation_monochromator graphite
_diffrn_radiation_source 'fine-focus sealed tube'
_diffrn_radiation_type MoK\a
_diffrn_radiation_wavelength 0.71073
_diffrn_reflns_av_R_equivalents 0.0436
_diffrn_reflns_av_sigmaI/netI 0.0633
_diffrn_reflns_limit_h_max 7
_diffrn_reflns_limit_h_min -7
_diffrn_reflns_limit_k_max 13
_diffrn_reflns_limit_k_min -13
_diffrn_reflns_limit_l_max 24
_diffrn_reflns_limit_l_min -24
_diffrn_reflns_number 12081
_diffrn_reflns_theta_full 27.49
_diffrn_reflns_theta_max 27.49
_diffrn_reflns_theta_min 3.19
_diffrn_standards_decay_% 0
_diffrn_standards_number 2909
_exptl_absorpt_coefficient_mu 1.228
_exptl_absorpt_correction_T_max 1.0000
_exptl_absorpt_correction_T_min 0.8557
_exptl_absorpt_correction_type multi-scan
_exptl_absorpt_process_details '(CrystalClear; Rigaku, 2005)'
_exptl_crystal_colour Yellow
_exptl_crystal_density_diffrn 1.413
_exptl_crystal_density_method 'not measured'
_exptl_crystal_description Block
_exptl_crystal_F_000 536
_exptl_crystal_size_max 0.15
_exptl_crystal_size_mid 0.12
_exptl_crystal_size_min 0.10
_refine_diff_density_max 0.267
_refine_diff_density_min -0.451
_refine_ls_abs_structure_details 'Flack (1983), 2567 Friedel pairs'
_refine_ls_abs_structure_Flack 0.035(19)
_refine_ls_extinction_coef 0.0039(6)
_refine_ls_extinction_expression Fc^*^=kFc[1+0.001xFc^2^\l^3^/sin(2\q)]^-1/4^
_refine_ls_extinction_method 'SHELXL97 (Sheldrick, 2008)'
_refine_ls_goodness_of_fit_ref 1.063
_refine_ls_hydrogen_treatment constr
_refine_ls_matrix_type full
_refine_ls_number_parameters 290
_refine_ls_number_reflns 5474
_refine_ls_number_restraints 1
_refine_ls_restrained_S_all 1.063
_refine_ls_R_factor_all 0.0522
_refine_ls_R_factor_gt 0.0416
_refine_ls_shift/su_max 0.005
_refine_ls_shift/su_mean 0.000
_refine_ls_structure_factor_coef Fsqd
_refine_ls_weighting_details 'calc w=1/[\s^2^(Fo^2^)+(0.0266P)^2^] where P=(Fo^2^+2Fc^2^)/3'
_refine_ls_weighting_scheme calc
_refine_ls_wR_factor_gt 0.0818
_refine_ls_wR_factor_ref 0.0869
_reflns_number_gt 4717
_reflns_number_total 5474
_reflns_threshold_expression I>2\s(I)
_cod_data_source_file su2124.cif
_cod_data_source_block I
_cod_original_cell_volume 1198.9(3)
_cod_original_sg_symbol_H-M 'P 21'
_cod_database_code 2222882
_cod_database_fobs_code 2222882

loop_
_symmetry_equiv_pos_site_id
_symmetry_equiv_pos_as_xyz
1 x,y,z
2 -x,1/2+y,-z

loop_
_atom_site_aniso_label
_atom_site_aniso_U_11
_atom_site_aniso_U_22
_atom_site_aniso_U_33
_atom_site_aniso_U_12
_atom_site_aniso_U_13
_atom_site_aniso_U_23
Fe1 0.0361(3) 0.0313(3) 0.0283(3) 0.0006(2) 0.0029(2) -0.0026(2)
Fe2 0.0349(3) 0.0429(3) 0.0298(3) 0.0027(3) -0.0002(2) -0.0080(2)
N1 0.063(2) 0.0298(15) 0.0337(17) -0.0066(14) 0.0129(14) -0.0055(13)
N2 0.0559(19) 0.0376(16) 0.0339(16) 0.0043(14) 0.0064(14) -0.0109(13)
C1 0.0415(18) 0.0341(18) 0.0285(18) 0.0034(15) 0.0058(14) -0.0078(14)
C2 0.046(2) 0.041(2) 0.0267(18) -0.0007(17) 0.0006(15) -0.0047(14)
C3 0.057(2) 0.043(2) 0.032(2) -0.0020(19) 0.0139(17) -0.0036(16)
C4 0.0378(18) 0.049(2) 0.050(2) -0.0018(17) 0.0097(17) -0.0082(18)
C5 0.0350(17) 0.0418(19) 0.041(2) 0.0060(15) 0.0048(15) -0.0042(16)
C6 0.049(2) 0.0328(17) 0.048(2) 0.0058(16) 0.0003(17) -0.0036(16)
C7 0.061(2) 0.0311(19) 0.053(2) -0.0061(17) 0.013(2) 0.0020(17)
C8 0.046(2) 0.054(2) 0.058(3) -0.004(2) -0.002(2) -0.025(2)
C9 0.066(3) 0.050(2) 0.0290(19) 0.016(2) -0.0021(17) -0.0073(17)
C10 0.0485(19) 0.0336(17) 0.0393(19) 0.0017(16) 0.0127(16) -0.0028(15)
C11 0.053(2) 0.0363(18) 0.037(2) -0.0050(17) 0.0055(16) -0.0060(15)
C12 0.060(2) 0.0322(19) 0.0317(19) -0.0089(17) 0.0062(17) -0.0033(15)
C13 0.096(3) 0.039(2) 0.042(2) 0.005(2) 0.014(2) -0.001(2)
C14 0.130(5) 0.030(2) 0.047(3) -0.006(3) 0.015(3) -0.0015(19)
C15 0.130(4) 0.035(2) 0.041(2) -0.003(3) 0.019(3) 0.003(2)
C16 0.089(3) 0.043(2) 0.042(2) -0.010(2) 0.021(2) 0.0010(18)
C17 0.057(2) 0.0331(19) 0.038(2) -0.0017(18) 0.0055(17) -0.0046(16)
C18 0.057(2) 0.047(2) 0.041(2) 0.0072(19) -0.0060(19) -0.0137(18)
C19 0.0371(18) 0.0406(19) 0.0314(19) -0.0026(16) 0.0031(15) -0.0064(15)
C20 0.0461(18) 0.046(2) 0.0297(17) -0.0076(19) 0.0055(14) -0.0043(17)
C21 0.061(2) 0.044(2) 0.044(2) 0.013(2) -0.0119(19) -0.0073(18)
C22 0.0384(18) 0.075(3) 0.039(2) 0.011(2) -0.0018(15) -0.011(2)
C23 0.0385(18) 0.050(2) 0.037(2) -0.0132(17) 0.0007(15) -0.0054(16)
C24 0.061(2) 0.064(3) 0.049(2) 0.014(2) -0.019(2) -0.012(2)
C25 0.049(2) 0.057(3) 0.053(3) -0.006(2) -0.0048(18) -0.015(2)
C26 0.069(3) 0.069(3) 0.061(3) 0.020(3) -0.012(3) -0.038(3)
C27 0.042(2) 0.157(6) 0.041(3) -0.008(3) 0.008(2) -0.037(3)
C28 0.102(4) 0.097(4) 0.030(2) -0.041(4) -0.013(2) 0.010(2)

loop_
_atom_site_type_symbol
_atom_site_label
_atom_site_fract_x
_atom_site_fract_y
_atom_site_fract_z
_atom_site_U_iso_or_equiv
_atom_site_thermal_displace_type
_atom_site_calc_flag
_atom_site_refinement_flags
_atom_site_occupancy
Fe Fe1 -0.30550(8) 0.14014(4) 0.41771(2) 0.0319(2) Uani . . 1.000
Fe Fe2 0.31701(8) 0.05780(4) 0.07731(2) 0.0359(2) Uani . . 1.000
N N1 -0.1496(5) 0.4290(3) 0.33760(15) 0.0420(10) Uani . . 1.000
N N2 0.1430(5) 0.3628(3) 0.22723(15) 0.0424(10) Uani . . 1.000
C C1 -0.2745(6) 0.3278(3) 0.44519(18) 0.0346(10) Uani . . 1.000
C C2 -0.2197(6) 0.2484(3) 0.50262(18) 0.0379(11) Uani . . 1.000
C C3 -0.4105(7) 0.1713(4) 0.5177(2) 0.0439(12) Uani . . 1.000
C C4 -0.5809(6) 0.2026(4) 0.4685(2) 0.0455(11) Uani . . 1.000
C C5 -0.4994(6) 0.2994(3) 0.42391(19) 0.0392(11) Uani . . 1.000
C C6 -0.0664(6) 0.0033(3) 0.40032(19) 0.0433(11) Uani . . 1.000
C C7 -0.2839(6) -0.0511(3) 0.4033(2) 0.0482(11) Uani . . 1.000
C C8 -0.4153(7) 0.0049(4) 0.3496(2) 0.0527(14) Uani . . 1.000
C C9 -0.2840(7) 0.0948(4) 0.3144(2) 0.0484(14) Uani . . 1.000
C C10 -0.0653(6) 0.0945(3) 0.34622(18) 0.0403(11) Uani . . 1.000
C C11 -0.1262(6) 0.4267(3) 0.41367(18) 0.0421(11) Uani . . 1.000
C C12 -0.0144(7) 0.5256(3) 0.30284(19) 0.0412(11) Uani . . 1.000
C C13 -0.1359(8) 0.6533(4) 0.3064(2) 0.0589(14) Uani . . 1.000
C C14 -0.0159(9) 0.7556(4) 0.2652(2) 0.069(2) Uani . . 1.000
C C15 0.0105(10) 0.7148(4) 0.1895(2) 0.0685(16) Uani . . 1.000
C C16 0.1400(8) 0.5900(4) 0.1867(2) 0.0578(14) Uani . . 1.000
C C17 0.0245(7) 0.4849(4) 0.2277(2) 0.0427(11) Uani . . 1.000
C C18 0.1208(6) 0.2940(4) 0.16031(19) 0.0484(12) Uani . . 1.000
C C19 0.2803(6) 0.1851(3) 0.15736(18) 0.0363(11) Uani . . 1.000
C C20 0.2432(6) 0.0588(4) 0.18120(17) 0.0405(11) Uani . . 1.000
C C21 0.4394(7) -0.0130(4) 0.1695(2) 0.0498(12) Uani . . 1.000
C C22 0.5983(6) 0.0673(4) 0.13930(18) 0.0508(13) Uani . . 1.000
C C23 0.5017(6) 0.1894(4) 0.13173(19) 0.0418(11) Uani . . 1.000
C C24 0.0702(7) 0.0889(4) 0.0051(2) 0.0582(14) Uani . . 1.000
C C25 0.0701(7) -0.0383(4) 0.0239(2) 0.0531(16) Uani . . 1.000
C C26 0.2822(8) -0.0894(5) 0.0087(2) 0.0665(17) Uani . . 1.000
C C27 0.4131(7) 0.0072(7) -0.0203(2) 0.080(2) Uani . . 1.000
C C28 0.2810(9) 0.1171(6) -0.0231(2) 0.077(2) Uani . . 1.000
H H1A -0.10720 0.35250 0.32140 0.0500 Uiso . R 1.000
H H2A -0.07450 0.24620 0.52770 0.0450 Uiso calc R 1.000
H H2C 0.29010 0.37760 0.23580 0.0510 Uiso . R 1.000
H H3A -0.42060 0.10780 0.55490 0.0530 Uiso calc R 1.000
H H4A -0.73120 0.16430 0.46570 0.0550 Uiso calc R 1.000
H H5A -0.58320 0.33930 0.38530 0.0470 Uiso calc R 1.000
H H6A 0.06100 -0.01700 0.43150 0.0520 Uiso calc R 1.000
H H7A -0.33290 -0.11700 0.43580 0.0580 Uiso calc R 1.000
H H8A -0.57340 -0.01500 0.33880 0.0640 Uiso calc R 1.000
H H9A -0.33370 0.14780 0.27500 0.0580 Uiso calc R 1.000
H H10A 0.06260 0.14750 0.33290 0.0480 Uiso calc R 1.000
H H11A -0.16520 0.50940 0.43220 0.0500 Uiso calc R 1.000
H H11B 0.02950 0.40940 0.42660 0.0500 Uiso calc R 1.000
H H12A 0.13150 0.53290 0.32720 0.0490 Uiso calc R 1.000
H H13A -0.28810 0.64350 0.28800 0.0710 Uiso calc R 1.000
H H13B -0.14530 0.67960 0.35470 0.0710 Uiso calc R 1.000
H H14A 0.13140 0.77130 0.28610 0.0830 Uiso calc R 1.000
H H14B -0.10150 0.83390 0.26700 0.0830 Uiso calc R 1.000
H H15A -0.13680 0.70420 0.16760 0.0820 Uiso calc R 1.000
H H15B 0.09100 0.77980 0.16410 0.0820 Uiso calc R 1.000
H H16A 0.29080 0.60290 0.20570 0.0690 Uiso calc R 1.000
H H16B 0.15340 0.56370 0.13840 0.0690 Uiso calc R 1.000
H H17A -0.12390 0.47120 0.20580 0.0510 Uiso calc R 1.000
H H18A 0.15040 0.35190 0.12220 0.0580 Uiso calc R 1.000
H H18B -0.03220 0.26300 0.15460 0.0580 Uiso calc R 1.000
H H20A 0.10410 0.02690 0.20170 0.0480 Uiso calc R 1.000
H H21A 0.46100 -0.10290 0.18080 0.0600 Uiso calc R 1.000
H H22A 0.75080 0.04300 0.12580 0.0610 Uiso calc R 1.000
H H23A 0.57550 0.26400 0.11190 0.0500 Uiso calc R 1.000
H H24A -0.05610 0.14810 0.00960 0.0700 Uiso calc R 1.000
H H25A -0.05550 -0.08430 0.04460 0.0640 Uiso calc R 1.000
H H26A 0.33020 -0.17720 0.01690 0.0800 Uiso calc R 1.000
H H27A 0.56820 -0.00110 -0.03640 0.0960 Uiso calc R 1.000
H H28A 0.32780 0.19970 -0.04130 0.0920 Uiso calc R 1.000

loop_
_atom_type_symbol
_atom_type_description
_atom_type_scat_dispersion_real
_atom_type_scat_dispersion_imag
_atom_type_scat_source
C C 0.0033 0.0016 'International Tables Vol C Tables 4.2.6.8 and 6.1.1.4'
H H 0.0000 0.0000 'International Tables Vol C Tables 4.2.6.8 and 6.1.1.4'
N N 0.0061 0.0033 'International Tables Vol C Tables 4.2.6.8 and 6.1.1.4'
Fe Fe 0.3463 0.8444 'International Tables Vol C Tables 4.2.6.8 and 6.1.1.4'

loop_
_geom_angle_atom_site_label_1
_geom_angle_atom_site_label_2
_geom_angle_atom_site_label_3
_geom_angle_site_symmetry_1
_geom_angle_site_symmetry_2
_geom_angle_site_symmetry_3
_geom_angle
_geom_angle_publ_flag
C1 Fe1 C2 . . . 40.43(13) no
C1 Fe1 C3 . . . 68.51(15) no
C1 Fe1 C4 . . . 68.52(15) no
C1 Fe1 C5 . . . 40.66(14) no
C1 Fe1 C6 . . . 131.14(14) no
C1 Fe1 C7 . . . 168.82(15) no
C1 Fe1 C8 . . . 150.00(15) no
C1 Fe1 C9 . . . 117.83(15) no
C1 Fe1 C10 . . . 109.67(13) no
C2 Fe1 C3 . . . 40.78(15) no
C2 Fe1 C4 . . . 68.20(15) no
C2 Fe1 C5 . . . 68.17(14) no
C2 Fe1 C6 . . . 110.91(14) no
C2 Fe1 C7 . . . 130.07(14) no
C2 Fe1 C8 . . . 167.21(15) no
C2 Fe1 C9 . . . 152.01(15) no
C2 Fe1 C10 . . . 119.72(14) no
C3 Fe1 C4 . . . 40.44(16) no
C3 Fe1 C5 . . . 68.48(16) no
C3 Fe1 C6 . . . 119.06(16) no
C3 Fe1 C7 . . . 107.79(16) no
C3 Fe1 C8 . . . 127.81(16) no
C3 Fe1 C9 . . . 165.40(17) no
C3 Fe1 C10 . . . 152.51(15) no
C4 Fe1 C5 . . . 40.90(15) no
C4 Fe1 C6 . . . 150.58(15) no
C4 Fe1 C7 . . . 116.05(16) no
C4 Fe1 C8 . . . 106.47(16) no
C4 Fe1 C9 . . . 127.28(16) no
C4 Fe1 C10 . . . 166.52(15) no
C5 Fe1 C6 . . . 168.25(14) no
C5 Fe1 C7 . . . 149.10(14) no
C5 Fe1 C8 . . . 116.02(16) no
C5 Fe1 C9 . . . 107.07(16) no
C5 Fe1 C10 . . . 129.14(14) no
C6 Fe1 C7 . . . 40.46(14) no
C6 Fe1 C8 . . . 67.61(15) no
C6 Fe1 C9 . . . 67.91(16) no
C6 Fe1 C10 . . . 40.27(14) no
C7 Fe1 C8 . . . 40.56(16) no
C7 Fe1 C9 . . . 68.44(16) no
C7 Fe1 C10 . . . 68.39(14) no
C8 Fe1 C9 . . . 40.37(16) no
C8 Fe1 C10 . . . 68.02(15) no
C9 Fe1 C10 . . . 40.73(15) no
C19 Fe2 C20 . . . 40.68(15) no
C19 Fe2 C21 . . . 68.39(15) no
C19 Fe2 C22 . . . 68.16(15) no
C19 Fe2 C23 . . . 40.35(14) no
C19 Fe2 C24 . . . 108.70(15) no
C19 Fe2 C25 . . . 127.88(15) no
C19 Fe2 C26 . . . 165.27(16) no
C19 Fe2 C27 . . . 153.3(2) no
C19 Fe2 C28 . . . 119.8(2) no
C20 Fe2 C21 . . . 40.36(16) no
C20 Fe2 C22 . . . 67.60(14) no
C20 Fe2 C23 . . . 67.76(15) no
C20 Fe2 C24 . . . 119.99(15) no
C20 Fe2 C25 . . . 109.06(15) no
C20 Fe2 C26 . . . 127.59(17) no
C20 Fe2 C27 . . . 164.5(2) no
C20 Fe2 C28 . . . 154.1(2) no
C21 Fe2 C22 . . . 40.17(16) no
C21 Fe2 C23 . . . 68.00(16) no
C21 Fe2 C24 . . . 153.37(17) no
C21 Fe2 C25 . . . 119.68(16) no
C21 Fe2 C26 . . . 108.14(17) no
C21 Fe2 C27 . . . 126.8(2) no
C21 Fe2 C28 . . . 164.40(19) no
C22 Fe2 C23 . . . 40.58(16) no
C22 Fe2 C24 . . . 165.45(17) no
C22 Fe2 C25 . . . 153.11(17) no
C22 Fe2 C26 . . . 119.11(18) no
C22 Fe2 C27 . . . 108.01(15) no
C22 Fe2 C28 . . . 127.59(19) no
C23 Fe2 C24 . . . 127.97(16) no
C23 Fe2 C25 . . . 165.20(16) no
C23 Fe2 C26 . . . 153.11(17) no
C23 Fe2 C27 . . . 119.36(19) no
C23 Fe2 C28 . . . 108.8(2) no
C24 Fe2 C25 . . . 39.88(17) no
C24 Fe2 C26 . . . 67.56(18) no
C24 Fe2 C27 . . . 67.98(17) no
C24 Fe2 C28 . . . 40.49(19) no
C25 Fe2 C26 . . . 40.25(18) no
C25 Fe2 C27 . . . 67.65(18) no
C25 Fe2 C28 . . . 67.3(2) no
C26 Fe2 C27 . . . 40.2(2) no
C26 Fe2 C28 . . . 67.4(2) no
C27 Fe2 C28 . . . 40.2(2) no
C11 N1 C12 . . . 115.0(3) no
C17 N2 C18 . . . 113.6(3) no
C11 N1 H1A . . . 108.00 no
C12 N1 H1A . . . 108.00 no
C17 N2 H2C . . . 108.00 no
C18 N2 H2C . . . 108.00 no
C2 C1 C11 . . . 126.6(3) no
C5 C1 C11 . . . 125.9(3) no
Fe1 C1 C5 . . . 69.15(18) no
Fe1 C1 C11 . . . 128.1(2) no
Fe1 C1 C2 . . . 69.48(18) no
C2 C1 C5 . . . 107.5(3) no
Fe1 C2 C1 . . . 70.09(19) no
Fe1 C2 C3 . . . 69.9(2) no
C1 C2 C3 . . . 108.7(3) no
Fe1 C3 C2 . . . 69.3(2) no
Fe1 C3 C4 . . . 68.8(2) no
C2 C3 C4 . . . 107.1(3) no
Fe1 C4 C5 . . . 70.0(2) no
C3 C4 C5 . . . 108.8(3) no
Fe1 C4 C3 . . . 70.7(2) no
C1 C5 C4 . . . 107.8(3) no
Fe1 C5 C4 . . . 69.1(2) no
Fe1 C5 C1 . . . 70.19(19) no
Fe1 C6 C7 . . . 69.12(19) no
C7 C6 C10 . . . 108.7(3) no
Fe1 C6 C10 . . . 69.79(19) no
Fe1 C7 C8 . . . 69.5(2) no
C6 C7 C8 . . . 107.2(3) no
Fe1 C7 C6 . . . 70.42(19) no
Fe1 C8 C7 . . . 69.9(2) no
Fe1 C8 C9 . . . 70.3(2) no
C7 C8 C9 . . . 109.1(4) no
Fe1 C9 C8 . . . 69.4(2) no
C8 C9 C10 . . . 107.6(3) no
Fe1 C9 C10 . . . 70.0(2) no
Fe1 C10 C6 . . . 69.9(2) no
Fe1 C10 C9 . . . 69.3(2) no
C6 C10 C9 . . . 107.5(3) no
N1 C11 C1 . . . 111.6(3) no
C13 C12 C17 . . . 111.7(3) no
N1 C12 C13 . . . 109.2(3) no
N1 C12 C17 . . . 109.2(3) no
C12 C13 C14 . . . 112.0(4) no
C13 C14 C15 . . . 110.6(4) no
C14 C15 C16 . . . 109.7(3) no
C15 C16 C17 . . . 112.1(4) no
N2 C17 C12 . . . 109.5(3) no
N2 C17 C16 . . . 114.4(3) no
C12 C17 C16 . . . 111.1(3) no
N2 C18 C19 . . . 111.3(3) no
Fe2 C19 C18 . . . 127.4(3) no
Fe2 C19 C20 . . . 69.46(19) no
C20 C19 C23 . . . 107.0(3) no
C18 C19 C23 . . . 125.8(3) no
Fe2 C19 C23 . . . 69.5(2) no
C18 C19 C20 . . . 127.2(3) no
Fe2 C20 C21 . . . 69.6(2) no
C19 C20 C21 . . . 108.5(3) no
Fe2 C20 C19 . . . 69.86(19) no
Fe2 C21 C20 . . . 70.1(2) no
Fe2 C21 C22 . . . 69.7(2) no
C20 C21 C22 . . . 107.9(4) no
Fe2 C22 C21 . . . 70.1(2) no
Fe2 C22 C23 . . . 70.0(2) no
C21 C22 C23 . . . 108.5(3) no
Fe2 C23 C22 . . . 69.4(2) no
C19 C23 C22 . . . 108.3(3) no
Fe2 C23 C19 . . . 70.2(2) no
C25 C24 C28 . . . 108.0(4) no
Fe2 C24 C25 . . . 70.7(2) no
Fe2 C24 C28 . . . 70.0(2) no
Fe2 C25 C26 . . . 69.8(3) no
C24 C25 C26 . . . 108.2(4) no
Fe2 C25 C24 . . . 69.4(2) no
Fe2 C26 C25 . . . 69.9(3) no
Fe2 C26 C27 . . . 69.7(3) no
C25 C26 C27 . . . 108.0(4) no
Fe2 C27 C26 . . . 70.1(2) no
Fe2 C27 C28 . . . 69.7(3) no
C26 C27 C28 . . . 107.5(4) no
Fe2 C28 C27 . . . 70.1(3) no
C24 C28 C27 . . . 108.3(5) no
Fe2 C28 C24 . . . 69.5(2) no
Fe1 C2 H2A . . . 126.00 no
C1 C2 H2A . . . 126.00 no
C3 C2 H2A . . . 126.00 no
Fe1 C3 H3A . . . 126.00 no
C2 C3 H3A . . . 126.00 no
C4 C3 H3A . . . 126.00 no
Fe1 C4 H4A . . . 126.00 no
C3 C4 H4A . . . 126.00 no
C5 C4 H4A . . . 126.00 no
Fe1 C5 H5A . . . 126.00 no
C1 C5 H5A . . . 126.00 no
C4 C5 H5A . . . 126.00 no
Fe1 C6 H6A . . . 126.00 no
C7 C6 H6A . . . 126.00 no
C10 C6 H6A . . . 126.00 no
Fe1 C7 H7A . . . 126.00 no
C6 C7 H7A . . . 126.00 no
C8 C7 H7A . . . 126.00 no
Fe1 C8 H8A . . . 126.00 no
C7 C8 H8A . . . 125.00 no
C9 C8 H8A . . . 125.00 no
Fe1 C9 H9A . . . 126.00 no
C8 C9 H9A . . . 126.00 no
C10 C9 H9A . . . 126.00 no
Fe1 C10 H10A . . . 126.00 no
C6 C10 H10A . . . 126.00 no
C9 C10 H10A . . . 126.00 no
N1 C11 H11A . . . 109.00 no
N1 C11 H11B . . . 109.00 no
C1 C11 H11A . . . 109.00 no
C1 C11 H11B . . . 109.00 no
H11A C11 H11B . . . 108.00 no
N1 C12 H12A . . . 109.00 no
C13 C12 H12A . . . 109.00 no
C17 C12 H12A . . . 109.00 no
C12 C13 H13A . . . 109.00 no
C12 C13 H13B . . . 109.00 no
C14 C13 H13A . . . 109.00 no
C14 C13 H13B . . . 109.00 no
H13A C13 H13B . . . 108.00 no
C13 C14 H14A . . . 109.00 no
C13 C14 H14B . . . 109.00 no
C15 C14 H14A . . . 110.00 no
C15 C14 H14B . . . 110.00 no
H14A C14 H14B . . . 108.00 no
C14 C15 H15A . . . 110.00 no
C14 C15 H15B . . . 110.00 no
C16 C15 H15A . . . 110.00 no
C16 C15 H15B . . . 110.00 no
H15A C15 H15B . . . 108.00 no
C15 C16 H16A . . . 109.00 no
C15 C16 H16B . . . 109.00 no
C17 C16 H16A . . . 109.00 no
C17 C16 H16B . . . 109.00 no
H16A C16 H16B . . . 108.00 no
N2 C17 H17A . . . 107.00 no
C12 C17 H17A . . . 107.00 no
C16 C17 H17A . . . 107.00 no
N2 C18 H18A . . . 109.00 no
N2 C18 H18B . . . 109.00 no
C19 C18 H18A . . . 109.00 no
C19 C18 H18B . . . 109.00 no
H18A C18 H18B . . . 108.00 no
Fe2 C20 H20A . . . 126.00 no
C19 C20 H20A . . . 126.00 no
C21 C20 H20A . . . 126.00 no
Fe2 C21 H21A . . . 126.00 no
C20 C21 H21A . . . 126.00 no
C22 C21 H21A . . . 126.00 no
Fe2 C22 H22A . . . 126.00 no
C21 C22 H22A . . . 126.00 no
C23 C22 H22A . . . 126.00 no
Fe2 C23 H23A . . . 126.00 no
C19 C23 H23A . . . 126.00 no
C22 C23 H23A . . . 126.00 no
Fe2 C24 H24A . . . 126.00 no
C25 C24 H24A . . . 126.00 no
C28 C24 H24A . . . 126.00 no
Fe2 C25 H25A . . . 126.00 no
C24 C25 H25A . . . 126.00 no
C26 C25 H25A . . . 126.00 no
Fe2 C26 H26A . . . 126.00 no
C25 C26 H26A . . . 126.00 no
C27 C26 H26A . . . 126.00 no
Fe2 C27 H27A . . . 126.00 no
C26 C27 H27A . . . 126.00 no
C28 C27 H27A . . . 126.00 no
Fe2 C28 H28A . . . 126.00 no
C24 C28 H28A . . . 126.00 no
C27 C28 H28A . . . 126.00 no

loop_
_geom_bond_atom_site_label_1
_geom_bond_atom_site_label_2
_geom_bond_site_symmetry_1
_geom_bond_site_symmetry_2
_geom_bond_distance
_geom_bond_publ_flag
Fe1 C1 . . 2.053(3) no
Fe1 C2 . . 2.045(3) no
Fe1 C3 . . 2.053(4) no
Fe1 C4 . . 2.028(4) no
Fe1 C5 . . 2.039(3) no
Fe1 C6 . . 2.054(3) no
Fe1 C7 . . 2.037(3) no
Fe1 C8 . . 2.032(4) no
Fe1 C9 . . 2.044(4) no
Fe1 C10 . . 2.052(4) no
Fe2 C19 . . 2.052(3) no
Fe2 C20 . . 2.047(3) no
Fe2 C21 . . 2.041(4) no
Fe2 C22 . . 2.036(4) no
Fe2 C23 . . 2.043(4) no
Fe2 C24 . . 2.025(4) no
Fe2 C25 . . 2.042(4) no
Fe2 C26 . . 2.041(5) no
Fe2 C27 . . 2.037(4) no
Fe2 C28 . . 2.032(4) no
N1 C11 . . 1.463(4) no
N1 C12 . . 1.464(5) no
N2 C17 . . 1.466(5) no
N2 C18 . . 1.477(5) no
N1 H1A . . 0.9000 no
N2 H2C . . 0.9000 no
C1 C5 . . 1.422(5) no
C1 C11 . . 1.498(5) no
C1 C2 . . 1.416(5) no
C2 C3 . . 1.428(5) no
C3 C4 . . 1.411(5) no
C4 C5 . . 1.421(5) no
C6 C10 . . 1.414(5) no
C6 C7 . . 1.415(5) no
C7 C8 . . 1.410(5) no
C8 C9 . . 1.406(6) no
C9 C10 . . 1.425(5) no
C12 C17 . . 1.525(5) no
C12 C13 . . 1.528(6) no
C13 C14 . . 1.521(6) no
C14 C15 . . 1.524(6) no
C15 C16 . . 1.524(6) no
C16 C17 . . 1.527(6) no
C18 C19 . . 1.489(5) no
C19 C20 . . 1.425(5) no
C19 C23 . . 1.412(5) no
C20 C21 . . 1.410(6) no
C21 C22 . . 1.400(6) no
C22 C23 . . 1.414(6) no
C24 C28 . . 1.404(7) no
C24 C25 . . 1.387(6) no
C25 C26 . . 1.405(6) no
C26 C27 . . 1.401(8) no
C27 C28 . . 1.399(9) no
C2 H2A . . 0.9800 no
C3 H3A . . 0.9800 no
C4 H4A . . 0.9800 no
C5 H5A . . 0.9800 no
C6 H6A . . 0.9800 no
C7 H7A . . 0.9800 no
C8 H8A . . 0.9800 no
C9 H9A . . 0.9800 no
C10 H10A . . 0.9800 no
C11 H11A . . 0.9700 no
C11 H11B . . 0.9700 no
C12 H12A . . 0.9800 no
C13 H13A . . 0.9700 no
C13 H13B . . 0.9700 no
C14 H14A . . 0.9700 no
C14 H14B . . 0.9700 no
C15 H15A . . 0.9700 no
C15 H15B . . 0.9700 no
C16 H16A . . 0.9700 no
C16 H16B . . 0.9700 no
C17 H17A . . 0.9800 no
C18 H18A . . 0.9700 no
C18 H18B . . 0.9700 no
C20 H20A . . 0.9800 no
C21 H21A . . 0.9800 no
C22 H22A . . 0.9800 no
C23 H23A . . 0.9800 no
C24 H24A . . 0.9800 no
C25 H25A . . 0.9800 no
C26 H26A . . 0.9800 no
C27 H27A . . 0.9800 no
C28 H28A . . 0.9800 no

loop_
_geom_hbond_atom_site_label_D
_geom_hbond_atom_site_label_H
_geom_hbond_atom_site_label_A
_geom_hbond_site_symmetry_A
_geom_hbond_distance_DH
_geom_hbond_distance_HA
_geom_hbond_distance_DA
_geom_hbond_angle_DHA
_geom_hbond_publ_flag
N1 H1A N2 . 0.90 2.36 2.848(4) 114 yes

loop_
_geom_torsion_atom_site_label_1
_geom_torsion_atom_site_label_2
_geom_torsion_atom_site_label_3
_geom_torsion_atom_site_label_4
_geom_torsion_site_symmetry_1
_geom_torsion_site_symmetry_2
_geom_torsion_site_symmetry_3
_geom_torsion_site_symmetry_4
_geom_torsion
_geom_torsion_publ_flag
C2 Fe1 C1 C5 . . . . -119.1(3) no
C2 Fe1 C1 C11 . . . . 121.0(4) no
C3 Fe1 C1 C2 . . . . 37.6(2) no
C3 Fe1 C1 C5 . . . . -81.6(2) no
C3 Fe1 C1 C11 . . . . 158.5(4) no
C4 Fe1 C1 C2 . . . . 81.2(2) no
C4 Fe1 C1 C5 . . . . -37.9(2) no
C4 Fe1 C1 C11 . . . . -157.9(3) no
C5 Fe1 C1 C2 . . . . 119.1(3) no
C5 Fe1 C1 C11 . . . . -119.9(4) no
C6 Fe1 C1 C2 . . . . -72.9(3) no
C6 Fe1 C1 C5 . . . . 168.0(2) no
C6 Fe1 C1 C11 . . . . 48.1(4) no
C8 Fe1 C1 C2 . . . . 167.0(3) no
C8 Fe1 C1 C5 . . . . 47.9(4) no
C8 Fe1 C1 C11 . . . . -72.0(5) no
C9 Fe1 C1 C2 . . . . -156.9(2) no
C9 Fe1 C1 C5 . . . . 84.0(2) no
C9 Fe1 C1 C11 . . . . -36.0(4) no
C10 Fe1 C1 C2 . . . . -113.1(2) no
C10 Fe1 C1 C5 . . . . 127.8(2) no
C10 Fe1 C1 C11 . . . . 7.9(3) no
C1 Fe1 C2 C3 . . . . 119.7(3) no
C3 Fe1 C2 C1 . . . . -119.7(3) no
C4 Fe1 C2 C1 . . . . -82.0(2) no
C4 Fe1 C2 C3 . . . . 37.7(2) no
C5 Fe1 C2 C1 . . . . -37.8(2) no
C5 Fe1 C2 C3 . . . . 81.9(2) no
C6 Fe1 C2 C1 . . . . 129.6(2) no
C6 Fe1 C2 C3 . . . . -110.7(2) no
C7 Fe1 C2 C1 . . . . 171.6(2) no
C7 Fe1 C2 C3 . . . . -68.7(3) no
C9 Fe1 C2 C1 . . . . 47.6(4) no
C9 Fe1 C2 C3 . . . . 167.3(3) no
C10 Fe1 C2 C1 . . . . 85.9(2) no
C10 Fe1 C2 C3 . . . . -154.4(2) no
C1 Fe1 C3 C2 . . . . -37.3(2) no
C1 Fe1 C3 C4 . . . . 81.7(3) no
C2 Fe1 C3 C4 . . . . 118.9(3) no
C4 Fe1 C3 C2 . . . . -118.9(3) no
C5 Fe1 C3 C2 . . . . -81.1(2) no
C5 Fe1 C3 C4 . . . . 37.8(2) no
C6 Fe1 C3 C2 . . . . 88.9(2) no
C6 Fe1 C3 C4 . . . . -152.2(2) no
C7 Fe1 C3 C2 . . . . 131.5(2) no
C7 Fe1 C3 C4 . . . . -109.5(2) no
C8 Fe1 C3 C2 . . . . 172.0(2) no
C8 Fe1 C3 C4 . . . . -69.1(3) no
C10 Fe1 C3 C2 . . . . 54.3(4) no
C10 Fe1 C3 C4 . . . . 173.2(3) no
C1 Fe1 C4 C3 . . . . -81.7(2) no
C1 Fe1 C4 C5 . . . . 37.7(2) no
C2 Fe1 C4 C3 . . . . -38.0(2) no
C2 Fe1 C4 C5 . . . . 81.4(2) no
C3 Fe1 C4 C5 . . . . 119.4(3) no
C5 Fe1 C4 C3 . . . . -119.4(3) no
C6 Fe1 C4 C3 . . . . 56.2(4) no
C6 Fe1 C4 C5 . . . . 175.6(3) no
C7 Fe1 C4 C3 . . . . 87.2(3) no
C7 Fe1 C4 C5 . . . . -153.4(2) no
C8 Fe1 C4 C3 . . . . 129.7(2) no
C8 Fe1 C4 C5 . . . . -110.9(2) no
C9 Fe1 C4 C3 . . . . 169.0(2) no
C9 Fe1 C4 C5 . . . . -71.6(3) no
C1 Fe1 C5 C4 . . . . -119.1(3) no
C2 Fe1 C5 C1 . . . . 37.6(2) no
C2 Fe1 C5 C4 . . . . -81.5(2) no
C3 Fe1 C5 C1 . . . . 81.7(2) no
C3 Fe1 C5 C4 . . . . -37.4(2) no
C4 Fe1 C5 C1 . . . . 119.1(3) no
C7 Fe1 C5 C1 . . . . 170.6(3) no
C7 Fe1 C5 C4 . . . . 51.5(4) no
C8 Fe1 C5 C1 . . . . -155.6(2) no
C8 Fe1 C5 C4 . . . . 85.3(2) no
C9 Fe1 C5 C1 . . . . -113.1(2) no
C9 Fe1 C5 C4 . . . . 127.8(2) no
C10 Fe1 C5 C1 . . . . -73.6(3) no
C10 Fe1 C5 C4 . . . . 167.3(2) no
C1 Fe1 C6 C7 . . . . 169.5(2) no
C1 Fe1 C6 C10 . . . . -70.2(3) no
C2 Fe1 C6 C7 . . . . 127.9(2) no
C2 Fe1 C6 C10 . . . . -111.7(2) no
C3 Fe1 C6 C7 . . . . 83.5(3) no
C3 Fe1 C6 C10 . . . . -156.1(2) no
C4 Fe1 C6 C7 . . . . 45.5(4) no
C4 Fe1 C6 C10 . . . . 165.8(3) no
C7 Fe1 C6 C10 . . . . 120.4(3) no
C8 Fe1 C6 C7 . . . . -38.5(2) no
C8 Fe1 C6 C10 . . . . 82.0(2) no
C9 Fe1 C6 C7 . . . . -82.2(2) no
C9 Fe1 C6 C10 . . . . 38.2(2) no
C10 Fe1 C6 C7 . . . . -120.4(3) no
C2 Fe1 C7 C6 . . . . -74.5(3) no
C2 Fe1 C7 C8 . . . . 167.7(2) no
C3 Fe1 C7 C6 . . . . -114.2(2) no
C3 Fe1 C7 C8 . . . . 128.0(2) no
C4 Fe1 C7 C6 . . . . -157.1(2) no
C4 Fe1 C7 C8 . . . . 85.1(3) no
C5 Fe1 C7 C6 . . . . 168.2(3) no
C5 Fe1 C7 C8 . . . . 50.3(4) no
C6 Fe1 C7 C8 . . . . -117.9(3) no
C8 Fe1 C7 C6 . . . . 117.9(3) no
C9 Fe1 C7 C6 . . . . 80.8(2) no
C9 Fe1 C7 C8 . . . . -37.1(2) no
C10 Fe1 C7 C6 . . . . 36.9(2) no
C10 Fe1 C7 C8 . . . . -81.0(2) no
C1 Fe1 C8 C7 . . . . 173.5(3) no
C1 Fe1 C8 C9 . . . . 53.4(4) no
C3 Fe1 C8 C7 . . . . -71.8(3) no
C3 Fe1 C8 C9 . . . . 168.1(2) no
C4 Fe1 C8 C7 . . . . -111.0(2) no
C4 Fe1 C8 C9 . . . . 128.9(2) no
C5 Fe1 C8 C7 . . . . -153.9(2) no
C5 Fe1 C8 C9 . . . . 86.0(3) no
C6 Fe1 C8 C7 . . . . 38.4(2) no
C6 Fe1 C8 C9 . . . . -81.8(3) no
C7 Fe1 C8 C9 . . . . -120.1(3) no
C9 Fe1 C8 C7 . . . . 120.1(3) no
C10 Fe1 C8 C7 . . . . 82.0(2) no
C10 Fe1 C8 C9 . . . . -38.1(2) no
C1 Fe1 C9 C8 . . . . -153.0(2) no
C1 Fe1 C9 C10 . . . . 88.3(2) no
C2 Fe1 C9 C8 . . . . 174.2(3) no
C2 Fe1 C9 C10 . . . . 55.5(4) no
C4 Fe1 C9 C8 . . . . -69.8(3) no
C4 Fe1 C9 C10 . . . . 171.5(2) no
C5 Fe1 C9 C8 . . . . -110.3(2) no
C5 Fe1 C9 C10 . . . . 131.0(2) no
C6 Fe1 C9 C8 . . . . 81.0(2) no
C6 Fe1 C9 C10 . . . . -37.8(2) no
C7 Fe1 C9 C8 . . . . 37.2(2) no
C7 Fe1 C9 C10 . . . . -81.5(2) no
C8 Fe1 C9 C10 . . . . -118.7(3) no
C10 Fe1 C9 C8 . . . . 118.7(3) no
C1 Fe1 C10 C6 . . . . 131.2(2) no
C1 Fe1 C10 C9 . . . . -110.2(2) no
C2 Fe1 C10 C6 . . . . 87.8(2) no
C2 Fe1 C10 C9 . . . . -153.6(2) no
C3 Fe1 C10 C6 . . . . 50.2(4) no
C3 Fe1 C10 C9 . . . . 168.8(3) no
C5 Fe1 C10 C6 . . . . 172.8(2) no
C5 Fe1 C10 C9 . . . . -68.6(3) no
C6 Fe1 C10 C9 . . . . 118.6(3) no
C7 Fe1 C10 C6 . . . . -37.0(2) no
C7 Fe1 C10 C9 . . . . 81.6(2) no
C8 Fe1 C10 C6 . . . . -80.9(2) no
C8 Fe1 C10 C9 . . . . 37.8(2) no
C9 Fe1 C10 C6 . . . . -118.6(3) no
C20 Fe2 C19 C18 . . . . -121.8(4) no
C20 Fe2 C19 C23 . . . . 118.2(3) no
C21 Fe2 C19 C18 . . . . -159.0(4) no
C21 Fe2 C19 C20 . . . . -37.2(2) no
C21 Fe2 C19 C23 . . . . 81.0(2) no
C22 Fe2 C19 C18 . . . . 157.6(3) no
C22 Fe2 C19 C20 . . . . -80.6(2) no
C22 Fe2 C19 C23 . . . . 37.6(2) no
C23 Fe2 C19 C18 . . . . 120.0(4) no
C23 Fe2 C19 C20 . . . . -118.2(3) no
C24 Fe2 C19 C18 . . . . -7.2(3) no
C24 Fe2 C19 C20 . . . . 114.6(2) no
C24 Fe2 C19 C23 . . . . -127.2(2) no
C25 Fe2 C19 C18 . . . . -47.5(4) no
C25 Fe2 C19 C20 . . . . 74.3(3) no
C25 Fe2 C19 C23 . . . . -167.5(2) no
C27 Fe2 C19 C18 . . . . 70.8(5) no
C27 Fe2 C19 C20 . . . . -167.4(3) no
C27 Fe2 C19 C23 . . . . -49.2(4) no
C28 Fe2 C19 C18 . . . . 35.8(4) no
C28 Fe2 C19 C20 . . . . 157.6(2) no
C28 Fe2 C19 C23 . . . . -84.2(3) no
C19 Fe2 C20 C21 . . . . -119.8(3) no
C21 Fe2 C20 C19 . . . . 119.8(3) no
C22 Fe2 C20 C19 . . . . 82.1(2) no
C22 Fe2 C20 C21 . . . . -37.7(2) no
C23 Fe2 C20 C19 . . . . 38.0(2) no
C23 Fe2 C20 C21 . . . . -81.7(3) no
C24 Fe2 C20 C19 . . . . -84.1(2) no
C24 Fe2 C20 C21 . . . . 156.2(2) no
C25 Fe2 C20 C19 . . . . -126.5(2) no
C25 Fe2 C20 C21 . . . . 113.7(2) no
C26 Fe2 C20 C19 . . . . -167.6(2) no
C26 Fe2 C20 C21 . . . . 72.6(3) no
C28 Fe2 C20 C19 . . . . -49.4(5) no
C28 Fe2 C20 C21 . . . . -169.1(4) no
C19 Fe2 C21 C20 . . . . 37.5(2) no
C19 Fe2 C21 C22 . . . . -81.3(2) no
C20 Fe2 C21 C22 . . . . -118.8(3) no
C22 Fe2 C21 C20 . . . . 118.8(3) no
C23 Fe2 C21 C20 . . . . 81.1(2) no
C23 Fe2 C21 C22 . . . . -37.7(2) no
C24 Fe2 C21 C20 . . . . -51.3(5) no
C24 Fe2 C21 C22 . . . . -170.1(3) no
C25 Fe2 C21 C20 . . . . -84.8(3) no
C25 Fe2 C21 C22 . . . . 156.4(2) no
C26 Fe2 C21 C20 . . . . -127.3(3) no
C26 Fe2 C21 C22 . . . . 113.9(3) no
C27 Fe2 C21 C20 . . . . -167.9(3) no
C27 Fe2 C21 C22 . . . . 73.3(3) no
C19 Fe2 C22 C21 . . . . 81.9(2) no
C19 Fe2 C22 C23 . . . . -37.4(2) no
C20 Fe2 C22 C21 . . . . 37.9(2) no
C20 Fe2 C22 C23 . . . . -81.5(2) no
C21 Fe2 C22 C23 . . . . -119.4(3) no
C23 Fe2 C22 C21 . . . . 119.4(3) no
C25 Fe2 C22 C21 . . . . -50.3(4) no
C25 Fe2 C22 C23 . . . . -169.7(3) no
C26 Fe2 C22 C21 . . . . -83.8(3) no
C26 Fe2 C22 C23 . . . . 156.8(2) no
C27 Fe2 C22 C21 . . . . -126.3(3) no
C27 Fe2 C22 C23 . . . . 114.4(3) no
C28 Fe2 C22 C21 . . . . -166.5(3) no
C28 Fe2 C22 C23 . . . . 74.1(3) no
C19 Fe2 C23 C22 . . . . 119.4(3) no
C20 Fe2 C23 C19 . . . . -38.4(2) no
C20 Fe2 C23 C22 . . . . 81.1(2) no
C21 Fe2 C23 C19 . . . . -82.1(2) no
C21 Fe2 C23 C22 . . . . 37.3(2) no
C22 Fe2 C23 C19 . . . . -119.4(3) no
C24 Fe2 C23 C19 . . . . 73.1(3) no
C24 Fe2 C23 C22 . . . . -167.5(2) no
C26 Fe2 C23 C19 . . . . -169.0(3) no
C26 Fe2 C23 C22 . . . . -49.6(4) no
C27 Fe2 C23 C19 . . . . 157.0(3) no
C27 Fe2 C23 C22 . . . . -83.6(3) no
C28 Fe2 C23 C19 . . . . 114.2(2) no
C28 Fe2 C23 C22 . . . . -126.4(2) no
C19 Fe2 C24 C25 . . . . -127.3(2) no
C19 Fe2 C24 C28 . . . . 114.3(3) no
C20 Fe2 C24 C25 . . . . -84.1(3) no
C20 Fe2 C24 C28 . . . . 157.5(3) no
C21 Fe2 C24 C25 . . . . -48.4(5) no
C21 Fe2 C24 C28 . . . . -166.8(4) no
C23 Fe2 C24 C25 . . . . -168.1(2) no
C23 Fe2 C24 C28 . . . . 73.5(3) no
C25 Fe2 C24 C28 . . . . -118.4(4) no
C26 Fe2 C24 C25 . . . . 37.5(2) no
C26 Fe2 C24 C28 . . . . -80.9(3) no
C27 Fe2 C24 C25 . . . . 81.0(3) no
C27 Fe2 C24 C28 . . . . -37.4(4) no
C28 Fe2 C24 C25 . . . . 118.4(4) no
C19 Fe2 C25 C24 . . . . 72.7(3) no
C19 Fe2 C25 C26 . . . . -167.8(2) no
C20 Fe2 C25 C24 . . . . 114.3(2) no
C20 Fe2 C25 C26 . . . . -126.2(3) no
C21 Fe2 C25 C24 . . . . 157.3(2) no
C21 Fe2 C25 C26 . . . . -83.2(3) no
C22 Fe2 C25 C24 . . . . -167.9(3) no
C22 Fe2 C25 C26 . . . . -48.3(4) no
C24 Fe2 C25 C26 . . . . 119.5(3) no
C26 Fe2 C25 C24 . . . . -119.5(3) no
C27 Fe2 C25 C24 . . . . -82.0(3) no
C27 Fe2 C25 C26 . . . . 37.6(3) no
C28 Fe2 C25 C24 . . . . -38.3(3) no
C28 Fe2 C25 C26 . . . . 81.3(3) no
C20 Fe2 C26 C25 . . . . 74.2(3) no
C20 Fe2 C26 C27 . . . . -166.7(3) no
C21 Fe2 C26 C25 . . . . 114.8(3) no
C21 Fe2 C26 C27 . . . . -126.1(3) no
C22 Fe2 C26 C25 . . . . 157.2(2) no
C22 Fe2 C26 C27 . . . . -83.6(3) no
C23 Fe2 C26 C25 . . . . -168.2(3) no
C23 Fe2 C26 C27 . . . . -49.1(5) no
C24 Fe2 C26 C25 . . . . -37.1(2) no
C24 Fe2 C26 C27 . . . . 82.0(3) no
C25 Fe2 C26 C27 . . . . 119.1(4) no
C27 Fe2 C26 C25 . . . . -119.1(4) no
C28 Fe2 C26 C25 . . . . -81.1(3) no
C28 Fe2 C26 C27 . . . . 38.0(3) no
C19 Fe2 C27 C26 . . . . -168.9(3) no
C19 Fe2 C27 C28 . . . . -50.5(5) no
C21 Fe2 C27 C26 . . . . 73.6(3) no
C21 Fe2 C27 C28 . . . . -168.0(3) no
C22 Fe2 C27 C26 . . . . 114.1(3) no
C22 Fe2 C27 C28 . . . . -127.5(3) no
C23 Fe2 C27 C26 . . . . 156.9(3) no
C23 Fe2 C27 C28 . . . . -84.7(3) no
C24 Fe2 C27 C26 . . . . -80.8(3) no
C24 Fe2 C27 C28 . . . . 37.6(3) no
C25 Fe2 C27 C26 . . . . -37.6(3) no
C25 Fe2 C27 C28 . . . . 80.8(3) no
C26 Fe2 C27 C28 . . . . 118.4(4) no
C28 Fe2 C27 C26 . . . . -118.4(4) no
C19 Fe2 C28 C24 . . . . -84.2(3) no
C19 Fe2 C28 C27 . . . . 156.4(3) no
C20 Fe2 C28 C24 . . . . -49.4(6) no
C20 Fe2 C28 C27 . . . . -168.8(4) no
C22 Fe2 C28 C24 . . . . -168.4(2) no
C22 Fe2 C28 C27 . . . . 72.2(4) no
C23 Fe2 C28 C24 . . . . -127.0(3) no
C23 Fe2 C28 C27 . . . . 113.6(3) no
C24 Fe2 C28 C27 . . . . -119.4(5) no
C25 Fe2 C28 C24 . . . . 37.7(3) no
C25 Fe2 C28 C27 . . . . -81.7(3) no
C26 Fe2 C28 C24 . . . . 81.5(3) no
C26 Fe2 C28 C27 . . . . -38.0(3) no
C27 Fe2 C28 C24 . . . . 119.4(5) no
C11 N1 C12 C13 . . . . -81.2(4) no
C11 N1 C12 C17 . . . . 156.6(3) no
C12 N1 C11 C1 . . . . 178.4(3) no
C18 N2 C17 C12 . . . . 160.1(3) no
C18 N2 C17 C16 . . . . -74.6(4) no
C17 N2 C18 C19 . . . . 168.3(3) no
C11 C1 C2 Fe1 . . . . -122.8(3) no
C11 C1 C2 C3 . . . . 177.7(3) no
C5 C1 C2 C3 . . . . -0.5(4) no
C11 C1 C5 C4 . . . . -178.3(3) no
Fe1 C1 C11 N1 . . . . 49.8(4) no
C2 C1 C11 N1 . . . . 141.3(3) no
C5 C1 C11 N1 . . . . -40.8(5) no
Fe1 C1 C5 C4 . . . . 59.1(2) no
Fe1 C1 C2 C3 . . . . -59.4(3) no
C5 C1 C2 Fe1 . . . . 58.9(2) no
C2 C1 C5 C4 . . . . 0.0(4) no
C11 C1 C5 Fe1 . . . . 122.6(3) no
C2 C1 C5 Fe1 . . . . -59.1(2) no
C1 C2 C3 Fe1 . . . . 59.5(2) no
C1 C2 C3 C4 . . . . 0.9(4) no
Fe1 C2 C3 C4 . . . . -58.6(3) no
C2 C3 C4 C5 . . . . -0.9(4) no
C2 C3 C4 Fe1 . . . . 59.0(3) no
Fe1 C3 C4 C5 . . . . -59.9(3) no
Fe1 C4 C5 C1 . . . . -59.7(2) no
C3 C4 C5 C1 . . . . 0.6(4) no
C3 C4 C5 Fe1 . . . . 60.3(3) no
Fe1 C6 C10 C9 . . . . -59.4(3) no
C7 C6 C10 Fe1 . . . . 58.3(2) no
C7 C6 C10 C9 . . . . -1.1(4) no
C10 C6 C7 C8 . . . . 1.4(4) no
Fe1 C6 C7 C8 . . . . 60.1(3) no
C10 C6 C7 Fe1 . . . . -58.7(2) no
Fe1 C7 C8 C9 . . . . 59.5(3) no
C6 C7 C8 C9 . . . . -1.2(4) no
C6 C7 C8 Fe1 . . . . -60.7(2) no
C7 C8 C9 Fe1 . . . . -59.3(3) no
C7 C8 C9 C10 . . . . 0.5(4) no
Fe1 C8 C9 C10 . . . . 59.8(3) no
C8 C9 C10 Fe1 . . . . -59.4(3) no
Fe1 C9 C10 C6 . . . . 59.8(2) no
C8 C9 C10 C6 . . . . 0.4(4) no
N1 C12 C13 C14 . . . . -174.5(3) no
C17 C12 C13 C14 . . . . -53.7(5) no
N1 C12 C17 N2 . . . . -59.7(4) no
N1 C12 C17 C16 . . . . 173.0(3) no
C13 C12 C17 N2 . . . . 179.5(3) no
C13 C12 C17 C16 . . . . 52.3(5) no
C12 C13 C14 C15 . . . . 56.5(5) no
C13 C14 C15 C16 . . . . -57.8(6) no
C14 C15 C16 C17 . . . . 57.7(5) no
C15 C16 C17 N2 . . . . -179.5(3) no
C15 C16 C17 C12 . . . . -55.1(5) no
N2 C18 C19 Fe2 . . . . 179.3(2) no
N2 C18 C19 C20 . . . . 87.8(4) no
N2 C18 C19 C23 . . . . -90.3(4) no
Fe2 C19 C20 C21 . . . . 59.1(3) no
C18 C19 C20 Fe2 . . . . 122.0(4) no
C18 C19 C20 C21 . . . . -179.0(3) no
C23 C19 C20 Fe2 . . . . -59.6(2) no
C23 C19 C20 C21 . . . . -0.6(4) no
Fe2 C19 C23 C22 . . . . -59.2(3) no
C18 C19 C23 Fe2 . . . . -122.0(4) no
C18 C19 C23 C22 . . . . 178.8(3) no
C20 C19 C23 Fe2 . . . . 59.6(2) no
C20 C19 C23 C22 . . . . 0.4(4) no
Fe2 C20 C21 C22 . . . . 59.7(3) no
C19 C20 C21 Fe2 . . . . -59.2(2) no
C19 C20 C21 C22 . . . . 0.5(4) no
Fe2 C21 C22 C23 . . . . 59.7(3) no
C20 C21 C22 Fe2 . . . . -59.9(3) no
C20 C21 C22 C23 . . . . -0.3(4) no
Fe2 C22 C23 C19 . . . . 59.7(3) no
C21 C22 C23 Fe2 . . . . -59.8(3) no
C21 C22 C23 C19 . . . . -0.1(4) no
Fe2 C24 C25 C26 . . . . -59.3(3) no
C28 C24 C25 Fe2 . . . . 60.4(3) no
C28 C24 C25 C26 . . . . 1.1(5) no
Fe2 C24 C28 C27 . . . . 59.6(3) no
C25 C24 C28 Fe2 . . . . -60.8(3) no
C25 C24 C28 C27 . . . . -1.2(5) no
Fe2 C25 C26 C27 . . . . -59.5(3) no
C24 C25 C26 Fe2 . . . . 59.0(3) no
C24 C25 C26 C27 . . . . -0.5(5) no
Fe2 C26 C27 C28 . . . . -59.9(3) no
C25 C26 C27 Fe2 . . . . 59.7(3) no
C25 C26 C27 C28 . . . . -0.2(5) no
Fe2 C27 C28 C24 . . . . -59.2(3) no
C26 C27 C28 Fe2 . . . . 60.1(3) no
C26 C27 C28 C24 . . . . 0.9(5) no
